data_7719822
loop_
_publ_author_name
'Bakija, Marija'
'Peri&#x107;, Berislav'
'Rinkovec, Tamara'
'Sanders, Ernest'
'Kokan, Zoran'
'&#x160;tefani&#x107;, Zoran'
'Vianello, Robert'
'Kirin, Sre&#x107;ko I'

_publ_section_title
;
 Induction of helical chirality in tetrahedral transition metal complexes
 with non-bridging monodentate oxazolines.
;
_journal_issue 46
_journal_name_full 'Dalton transactions (Cambridge, England : 2003)'
_journal_page_first 17083
_journal_page_last 17101
_journal_paper_doi 10.1039/d5dt02399h
_journal_volume 54
_journal_year 2025
_chemical_absolute_configuration syn
_chemical_formula_moiety 'C30 H26 Cd I2 N2 O2'
_chemical_formula_sum 'C30 H26 Cd I2 N2 O2'
_chemical_formula_weight 812.73
_space_group_crystal_system orthorhombic
_space_group_IT_number 19
_space_group_name_Hall 'P 2ac 2ab'
_space_group_name_H-M_alt 'P 21 21 21'
_atom_sites_solution_hydrogens geom
_atom_sites_solution_primary direct
_atom_sites_solution_secondary difmap
_audit_creation_method SHELXL-2019/3
_audit_update_record
;
2025-09-18 deposited with the CCDC.	2025-11-05 downloaded from the CCDC.
;
_cell_angle_alpha 90
_cell_angle_beta 90
_cell_angle_gamma 90
_cell_formula_units_Z 4
_cell_length_a 11.6369(2)
_cell_length_b 15.6256(2)
_cell_length_c 15.8470(2)
_cell_measurement_reflns_used 9271
_cell_measurement_temperature 292(2)
_cell_measurement_theta_max 76.2970
_cell_measurement_theta_min 3.9520
_cell_volume 2881.52(7)
_computing_cell_refinement 'CrysAlisPro 1.171.39.46 (Rigaku OD, 2018)'
_computing_data_collection 'CrysAlisPro 1.171.39.46 (Rigaku OD, 2018)'
_computing_data_reduction 'CrysAlisPro 1.171.39.46 (Rigaku OD, 2018)'
_computing_structure_refinement 'SHELXL-2019/2 (Sheldrick, 2019)'
_computing_structure_solution 'SHELXT 2018/2 (Sheldrick, 2018)'
_diffrn_ambient_temperature 292(2)
_diffrn_detector_area_resol_mean 10.0000
_diffrn_measured_fraction_theta_full 0.999
_diffrn_measured_fraction_theta_max 0.999
_diffrn_measurement_device_type 'XtaLAB Synergy, Dualflex, HyPix'
_diffrn_measurement_method '\w scans'
_diffrn_radiation_type CuK\a
_diffrn_radiation_wavelength 1.54184
_diffrn_reflns_av_R_equivalents 0.0291
_diffrn_reflns_av_unetI/netI 0.0332
_diffrn_reflns_Laue_measured_fraction_full 0.999
_diffrn_reflns_Laue_measured_fraction_max 0.999
_diffrn_reflns_limit_h_max 13
_diffrn_reflns_limit_h_min -12
_diffrn_reflns_limit_k_max 7
_diffrn_reflns_limit_k_min -17
_diffrn_reflns_limit_l_max 18
_diffrn_reflns_limit_l_min -17
_diffrn_reflns_number 10718
_diffrn_reflns_point_group_measured_fraction_full 0.962
_diffrn_reflns_point_group_measured_fraction_max 0.962
_diffrn_reflns_theta_full 62.499
_diffrn_reflns_theta_max 62.499
_diffrn_reflns_theta_min 3.973
_diffrn_source 'micro-focus sealed X-ray tube'
_exptl_absorpt_coefficient_mu 23.122
_exptl_absorpt_correction_T_max 1.00000
_exptl_absorpt_correction_T_min 0.73146
_exptl_absorpt_correction_type multi-scan
_exptl_absorpt_process_details
;
CrysAlisPro 1.171.41.120a (Rigaku Oxford Diffraction, 2021)
Empirical absorption correction using spherical harmonics,
implemented in SCALE3 ABSPACK scaling algorithm.
;
_exptl_crystal_colour colourless
_exptl_crystal_density_diffrn 1.873
_exptl_crystal_description prism
_exptl_crystal_F_000 1560
_exptl_crystal_size_max 0.2
_exptl_crystal_size_mid 0.17
_exptl_crystal_size_min 0.15
_refine_diff_density_max 4.231
_refine_diff_density_min -2.152
_refine_diff_density_rms 0.288
_refine_ls_abs_structure_details
;
 Flack x determined using 1656 quotients [(I+)-(I-)]/[(I+)+(I-)]
 (Parsons, Flack and Wagner, Acta Cryst. B69 (2013) 249-259).
;
_refine_ls_abs_structure_Flack 0.42(2)
_refine_ls_extinction_coef 0.0033(5)
_refine_ls_extinction_expression Fc^*^=kFc[1+0.001xFc^2^\l^3^/sin(2\q)]^-1/4^
_refine_ls_extinction_method 'SHELXL-2019/2 (Sheldrick 2019)'
_refine_ls_goodness_of_fit_ref 1.088
_refine_ls_hydrogen_treatment constr
_refine_ls_matrix_type full
_refine_ls_number_parameters 335
_refine_ls_number_reflns 4424
_refine_ls_number_restraints 296
_refine_ls_restrained_S_all 1.059
_refine_ls_R_factor_all 0.0882
_refine_ls_R_factor_gt 0.0862
_refine_ls_shift/su_max 0.000
_refine_ls_shift/su_mean 0.000
_refine_ls_structure_factor_coef Fsqd
_refine_ls_weighting_details 'w=1/[\s^2^(Fo^2^)+(0.1816P)^2^+21.4226P] where P=(Fo^2^+2Fc^2^)/3'
_refine_ls_weighting_scheme calc
_refine_ls_wR_factor_gt 0.2504
_refine_ls_wR_factor_ref 0.2548
_reflns_Friedel_coverage 0.698
_reflns_Friedel_fraction_full 0.913
_reflns_Friedel_fraction_max 0.913
_reflns_number_gt 4253
_reflns_number_total 4424
_reflns_threshold_expression 'I > 2\s(I)'
_cod_data_source_file d5dt02399h4.cif
_cod_data_source_block Cd_1H2_I2
_cod_depositor_comments 'Adding full bibliography for 7719815--7719833.cif.'
_cod_database_code 7719822
_shelx_shelxl_version_number 2019/3
_shelx_space_group_comment
;
The symmetry employed for this shelxl refinement is uniquely defined
by the following loop, which should always be used as a source of
symmetry information in preference to the above space-group names.
They are only intended as comments.
;

loop_
_space_group_symop_operation_xyz
'x, y, z'
'-x+1/2, -y, z+1/2'
'x+1/2, -y+1/2, -z'
'-x, y+1/2, -z+1/2'

loop_
_atom_site_label
_atom_site_type_symbol
_atom_site_fract_x
_atom_site_fract_y
_atom_site_fract_z
_atom_site_U_iso_or_equiv
_atom_site_adp_type
_atom_site_occupancy
_atom_site_site_symmetry_order
_atom_site_calc_flag
_atom_site_refinement_flags_posn
_atom_site_refinement_flags_adp
_atom_site_refinement_flags_occupancy
_atom_site_disorder_assembly
_atom_site_disorder_group
Cd Cd 0.92350(10) 0.43533(8) 0.18741(8) 0.0386(5) Uani 1 1 d . . . . .
I1 I 0.8267(2) 0.58041(14) 0.21435(14) 0.0887(8) Uani 1 1 d . . . . .
I2 I 1.14012(18) 0.42975(19) 0.18971(19) 0.1028(9) Uani 1 1 d . . . . .
O1O1 O 0.7709(12) 0.2031(9) 0.3032(12) 0.056(3) Uani 1 1 d . . . . .
C2O1 C 0.7654(15) 0.2775(12) 0.2668(10) 0.037(3) Uani 1 1 d . . . . .
N3O1 N 0.8625(13) 0.3236(11) 0.2674(10) 0.041(3) Uani 1 1 d . . . . .
C4O1 C 0.9492(15) 0.2731(12) 0.3139(14) 0.044(3) Uani 1 1 d . . . . .
H4O1 H 1.015535 0.262530 0.277344 0.053 Uiso 1 1 calc R U . . .
C5O1 C 0.890(2) 0.1888(13) 0.3335(17) 0.057(5) Uani 1 1 d . . . . .
H5OA H 0.925862 0.141730 0.303656 0.068 Uiso 1 1 calc R U . . .
H5OB H 0.890924 0.176836 0.393581 0.068 Uiso 1 1 calc R U . . .
C1B1 C 0.9882(17) 0.3171(13) 0.3928(13) 0.046(4) Uani 1 1 d . . . . .
C2B1 C 1.1095(18) 0.3215(17) 0.4120(16) 0.058(5) Uani 1 1 d . . . . .
H2B1 H 1.162569 0.299968 0.373574 0.069 Uiso 1 1 calc R U . . .
C3B1 C 1.146(2) 0.3553(18) 0.482(2) 0.071(6) Uani 1 1 d . . . . .
H3B1 H 1.224017 0.360774 0.491801 0.085 Uiso 1 1 calc R U . . .
C4B1 C 1.065(3) 0.3843(18) 0.5458(17) 0.076(6) Uani 1 1 d . . . . .
H4B1 H 1.091209 0.403201 0.598063 0.091 Uiso 1 1 calc R U . . .
C5B1 C 0.958(3) 0.3837(17) 0.5291(17) 0.071(6) Uani 1 1 d . . . . .
H5B1 H 0.907725 0.408581 0.567293 0.085 Uiso 1 1 calc R U . . .
C6B1 C 0.913(2) 0.3460(17) 0.4532(15) 0.064(5) Uani 1 1 d . . . . .
H6B1 H 0.833833 0.341312 0.445207 0.077 Uiso 1 1 calc R U . . .
C11 C 0.6538(17) 0.2992(16) 0.2305(12) 0.051(4) Uani 1 1 d . . . . .
C21 C 0.628(2) 0.384(2) 0.2054(17) 0.071(6) Uani 1 1 d . . . . .
H21 H 0.679406 0.427963 0.215154 0.085 Uiso 1 1 calc R U . . .
C31 C 0.533(3) 0.398(3) 0.169(2) 0.100(9) Uani 1 1 d . . . . .
H31 H 0.519101 0.454065 0.151082 0.121 Uiso 1 1 calc R U . . .
C41 C 0.449(3) 0.339(3) 0.156(2) 0.106(9) Uani 1 1 d . . . . .
H41 H 0.383562 0.352768 0.124847 0.127 Uiso 1 1 calc R U . . .
C51 C 0.463(3) 0.256(3) 0.188(3) 0.108(10) Uani 1 1 d . . . . .
H51 H 0.404507 0.215553 0.189947 0.130 Uiso 1 1 calc R U . . .
C61 C 0.572(2) 0.241(2) 0.218(2) 0.079(7) Uani 1 1 d . . . . .
H61 H 0.590939 0.184102 0.230248 0.094 Uiso 1 1 calc R U . . .
O1O2 O 0.7438(14) 0.3508(10) -0.0445(9) 0.052(3) Uani 1 1 d . . . . .
C2O2 C 0.8143(16) 0.3412(13) 0.0200(12) 0.042(4) Uani 1 1 d . . . . .
N3O2 N 0.8524(13) 0.4072(10) 0.0562(10) 0.040(3) Uani 1 1 d . . . . .
C4O2 C 0.814(2) 0.4836(14) 0.0047(13) 0.048(4) Uani 1 1 d . . . . .
H4O2 H 0.779438 0.526730 0.041516 0.057 Uiso 1 1 calc R U . . .
C5O2 C 0.724(2) 0.4434(15) -0.0498(14) 0.057(5) Uani 1 1 d . . . . .
H5OC H 0.648081 0.457805 -0.029471 0.068 Uiso 1 1 calc R U . . .
H5OD H 0.731610 0.462977 -0.107640 0.068 Uiso 1 1 calc R U . . .
C1B2 C 0.912(2) 0.5211(14) -0.0417(13) 0.053(4) Uani 1 1 d . . . . .
C2B2 C 0.932(3) 0.6102(16) -0.0351(18) 0.070(6) Uani 1 1 d . . . . .
H2B2 H 0.887044 0.644626 -0.000329 0.084 Uiso 1 1 calc R U . . .
C3B2 C 1.023(3) 0.644(2) -0.083(2) 0.088(7) Uani 1 1 d . . . . .
H3B2 H 1.038862 0.702550 -0.079513 0.106 Uiso 1 1 calc R U . . .
C4B2 C 1.089(3) 0.593(2) -0.1372(19) 0.087(7) Uani 1 1 d . . . . .
H4B2 H 1.146306 0.615658 -0.171216 0.104 Uiso 1 1 calc R U . . .
C5B2 C 1.068(3) 0.516(2) -0.137(2) 0.093(9) Uani 1 1 d . . . . .
H5B2 H 1.116578 0.482744 -0.169847 0.112 Uiso 1 1 calc R U . . .
C6B2 C 0.982(3) 0.4711(19) -0.0951(19) 0.074(7) Uani 1 1 d . . . . .
H6B2 H 0.970924 0.412481 -0.101896 0.088 Uiso 1 1 calc R U . . .
C12 C 0.8402(19) 0.2506(13) 0.0445(13) 0.046(4) Uani 1 1 d . . . . .
C22 C 0.937(2) 0.2312(14) 0.0891(14) 0.053(4) Uani 1 1 d . . . . .
H22 H 0.987538 0.274857 0.104463 0.063 Uiso 1 1 calc R U . . .
C32 C 0.962(2) 0.1486(16) 0.1114(15) 0.062(5) Uani 1 1 d . . . . .
H32 H 1.029505 0.136311 0.140749 0.074 Uiso 1 1 calc R U . . .
C42 C 0.887(3) 0.0839(16) 0.0901(17) 0.074(6) Uani 1 1 d . . . . .
H42 H 0.904882 0.027603 0.104187 0.089 Uiso 1 1 calc R U . . .
C52 C 0.785(3) 0.1024(16) 0.0476(16) 0.072(6) Uani 1 1 d . . . . .
H52 H 0.732677 0.058946 0.037254 0.086 Uiso 1 1 calc R U . . .
C62 C 0.762(2) 0.1858(15) 0.0203(17) 0.060(5) Uani 1 1 d . . . . .
H62 H 0.697135 0.198030 -0.012153 0.073 Uiso 1 1 calc R U . . .

loop_
_atom_site_aniso_label
_atom_site_aniso_U_11
_atom_site_aniso_U_22
_atom_site_aniso_U_33
_atom_site_aniso_U_23
_atom_site_aniso_U_13
_atom_site_aniso_U_12
Cd 0.0389(8) 0.0477(8) 0.0294(7) 0.0002(5) -0.0049(5) -0.0026(5)
I1 0.1036(15) 0.0892(14) 0.0731(13) -0.0100(10) -0.0053(10) 0.0063(11)
I2 0.0679(12) 0.1307(18) 0.1097(17) 0.0013(17) -0.0033(11) -0.0028(11)
O1O1 0.044(6) 0.054(6) 0.070(10) 0.010(7) 0.000(7) -0.001(5)
C2O1 0.039(6) 0.056(8) 0.016(7) 0.004(6) 0.012(6) 0.002(6)
N3O1 0.040(6) 0.056(8) 0.028(7) 0.006(6) -0.010(6) 0.005(6)
C4O1 0.033(7) 0.051(8) 0.046(8) 0.010(7) 0.001(7) 0.015(6)
C5O1 0.054(9) 0.043(8) 0.073(15) 0.009(8) -0.008(9) 0.007(7)
C1B1 0.040(8) 0.051(10) 0.047(8) 0.014(7) -0.007(6) 0.008(7)
C2B1 0.033(8) 0.082(14) 0.058(11) 0.015(9) -0.004(7) 0.002(9)
C3B1 0.053(11) 0.080(15) 0.079(13) 0.006(11) -0.025(9) 0.002(11)
C4B1 0.094(13) 0.082(16) 0.051(12) 0.009(10) -0.026(10) 0.016(12)
C5B1 0.089(12) 0.071(14) 0.053(11) -0.002(10) -0.016(10) 0.026(12)
C6B1 0.060(11) 0.079(14) 0.053(10) 0.000(9) -0.005(8) 0.018(11)
C11 0.040(7) 0.083(10) 0.029(9) -0.007(8) 0.001(7) 0.009(7)
C21 0.049(9) 0.103(13) 0.059(15) 0.034(12) 0.009(9) 0.020(9)
C31 0.047(10) 0.17(2) 0.09(2) 0.042(19) 0.009(11) 0.043(12)
C41 0.056(13) 0.19(2) 0.068(17) -0.037(17) -0.007(12) 0.049(13)
C51 0.061(12) 0.15(2) 0.12(3) -0.076(18) -0.036(15) 0.014(13)
C61 0.045(9) 0.105(14) 0.085(18) -0.028(14) -0.004(11) 0.001(9)
O1O2 0.060(8) 0.058(7) 0.036(7) -0.013(6) -0.017(6) 0.010(6)
C2O2 0.039(9) 0.055(7) 0.032(8) -0.007(6) -0.001(6) 0.006(6)
N3O2 0.044(8) 0.050(7) 0.028(7) -0.002(5) -0.008(6) 0.008(6)
C4O2 0.060(10) 0.052(8) 0.031(9) 0.000(7) -0.012(7) 0.010(7)
C5O2 0.066(11) 0.062(9) 0.042(10) -0.003(8) -0.026(9) 0.010(8)
C1B2 0.071(11) 0.052(8) 0.037(9) 0.007(7) -0.014(8) 0.001(8)
C2B2 0.085(15) 0.056(9) 0.071(15) -0.001(9) -0.030(11) -0.011(10)
C3B2 0.104(18) 0.086(15) 0.075(16) 0.011(12) -0.033(12) -0.037(13)
C4B2 0.094(18) 0.108(14) 0.058(14) 0.031(12) -0.025(12) -0.029(13)
C5B2 0.10(2) 0.101(13) 0.08(2) 0.025(14) 0.020(15) -0.012(14)
C6B2 0.085(16) 0.069(12) 0.067(15) 0.014(11) 0.023(13) 0.002(11)
C12 0.050(9) 0.051(7) 0.038(10) -0.003(7) 0.004(7) 0.001(6)
C22 0.060(10) 0.055(8) 0.043(10) -0.006(8) 0.004(8) 0.018(8)
C32 0.075(13) 0.063(9) 0.048(12) 0.002(9) -0.003(11) 0.029(8)
C42 0.121(16) 0.047(10) 0.055(13) 0.011(10) 0.006(12) 0.011(10)
C52 0.108(16) 0.052(9) 0.055(14) 0.003(9) 0.001(12) -0.022(10)
C62 0.062(11) 0.056(9) 0.063(13) 0.002(9) 0.010(10) -0.008(8)

loop_
_atom_type_symbol
_atom_type_description
_atom_type_scat_dispersion_real
_atom_type_scat_dispersion_imag
_atom_type_scat_source
C C 0.0181 0.0091 'International Tables Vol C Tables 4.2.6.8 and 6.1.1.4'
H H 0.0000 0.0000 'International Tables Vol C Tables 4.2.6.8 and 6.1.1.4'
Cd Cd 0.1185 4.6533 'International Tables Vol C Tables 4.2.6.8 and 6.1.1.4'
I I -0.3257 6.8362 'International Tables Vol C Tables 4.2.6.8 and 6.1.1.4'
N N 0.0311 0.0180 'International Tables Vol C Tables 4.2.6.8 and 6.1.1.4'
O O 0.0492 0.0322 'International Tables Vol C Tables 4.2.6.8 and 6.1.1.4'

loop_
_geom_angle_atom_site_label_1
_geom_angle_atom_site_label_2
_geom_angle_atom_site_label_3
_geom_angle
_geom_angle_site_symmetry_1
_geom_angle_site_symmetry_3
_geom_angle_publ_flag
N3O1 Cd N3O2 104.3(6) . . ?
N3O1 Cd I2 106.1(4) . . ?
N3O2 Cd I2 111.7(4) . . ?
N3O1 Cd I1 116.7(4) . . ?
N3O2 Cd I1 99.4(4) . . ?
I2 Cd I1 117.80(10) . . ?
C2O1 O1O1 C5O1 108.9(15) . . ?
O1O1 C2O1 N3O1 115.9(16) . . ?
O1O1 C2O1 C11 115.2(17) . . ?
N3O1 C2O1 C11 128.9(18) . . ?
C2O1 N3O1 C4O1 107.0(15) . . ?
C2O1 N3O1 Cd 132.3(11) . . ?
C4O1 N3O1 Cd 118.4(12) . . ?
N3O1 C4O1 C1B1 112.3(15) . . ?
N3O1 C4O1 C5O1 104.7(16) . . ?
C1B1 C4O1 C5O1 111.4(18) . . ?
O1O1 C5O1 C4O1 103.2(15) . . ?
C6B1 C1B1 C2B1 117(2) . . ?
C6B1 C1B1 C4O1 122.5(19) . . ?
C2B1 C1B1 C4O1 120(2) . . ?
C3B1 C2B1 C1B1 121(3) . . ?
C2B1 C3B1 C4B1 121(2) . . ?
C5B1 C4B1 C3B1 119(3) . . ?
C4B1 C5B1 C6B1 123(3) . . ?
C1B1 C6B1 C5B1 119(2) . . ?
C61 C11 C21 117(2) . . ?
C61 C11 C2O1 122(2) . . ?
C21 C11 C2O1 121(2) . . ?
C31 C21 C11 119(3) . . ?
C21 C31 C41 125(4) . . ?
C31 C41 C51 119(3) . . ?
C61 C51 C41 113(4) . . ?
C11 C61 C51 126(3) . . ?
C2O2 O1O2 C5O2 104.6(15) . . ?
N3O2 C2O2 O1O2 118.6(18) . . ?
N3O2 C2O2 C12 125.7(18) . . ?
O1O2 C2O2 C12 115.7(18) . . ?
C2O2 N3O2 C4O2 107.2(16) . . ?
C2O2 N3O2 Cd 134.5(14) . . ?
C4O2 N3O2 Cd 116.5(12) . . ?
C1B2 C4O2 C5O2 114.8(18) . . ?
C1B2 C4O2 N3O2 111.0(18) . . ?
C5O2 C4O2 N3O2 100.7(17) . . ?
O1O2 C5O2 C4O2 105.8(16) . . ?
C6B2 C1B2 C2B2 120(3) . . ?
C6B2 C1B2 C4O2 121(2) . . ?
C2B2 C1B2 C4O2 119(3) . . ?
C3B2 C2B2 C1B2 117(3) . . ?
C4B2 C3B2 C2B2 122(3) . . ?
C5B2 C4B2 C3B2 117(4) . . ?
C4B2 C5B2 C6B2 130(4) . . ?
C5B2 C6B2 C1B2 115(3) . . ?
C22 C12 C62 121(2) . . ?
C22 C12 C2O2 121(2) . . ?
C62 C12 C2O2 118(2) . . ?
C32 C22 C12 121(2) . . ?
C22 C32 C42 120(2) . . ?
C32 C42 C52 120(2) . . ?
C42 C52 C62 121(3) . . ?
C52 C62 C12 117(3) . . ?

loop_
_geom_bond_atom_site_label_1
_geom_bond_atom_site_label_2
_geom_bond_distance
_geom_bond_site_symmetry_2
_geom_bond_publ_flag
Cd N3O1 2.271(16) . ?
Cd N3O2 2.280(15) . ?
Cd I2 2.522(2) . ?
Cd I1 2.567(2) . ?
O1O1 C2O1 1.30(2) . ?
O1O1 C5O1 1.48(3) . ?
C2O1 N3O1 1.34(3) . ?
C2O1 C11 1.46(3) . ?
N3O1 C4O1 1.48(2) . ?
C4O1 C1B1 1.50(3) . ?
C4O1 C5O1 1.52(3) . ?
C1B1 C6B1 1.38(3) . ?
C1B1 C2B1 1.45(3) . ?
C2B1 C3B1 1.30(4) . ?
C3B1 C4B1 1.45(4) . ?
C4B1 C5B1 1.27(5) . ?
C5B1 C6B1 1.44(4) . ?
C11 C61 1.33(4) . ?
C11 C21 1.41(4) . ?
C21 C31 1.26(4) . ?
C31 C41 1.37(6) . ?
C41 C51 1.40(7) . ?
C51 C61 1.37(4) . ?
O1O2 C2O2 1.32(2) . ?
O1O2 C5O2 1.47(3) . ?
C2O2 N3O2 1.26(3) . ?
C2O2 C12 1.50(3) . ?
N3O2 C4O2 1.51(3) . ?
C4O2 C1B2 1.47(4) . ?
C4O2 C5O2 1.50(3) . ?
C1B2 C6B2 1.41(4) . ?
C1B2 C2B2 1.41(3) . ?
C2B2 C3B2 1.41(5) . ?
C3B2 C4B2 1.41(5) . ?
C4B2 C5B2 1.22(5) . ?
C5B2 C6B2 1.39(4) . ?
C12 C22 1.37(3) . ?
C12 C62 1.42(3) . ?
C22 C32 1.37(3) . ?
C32 C42 1.38(4) . ?
C42 C52 1.40(5) . ?
C52 C62 1.40(4) . ?
